data_7060395
loop_
_publ_author_name
'Ye, Rong'
'Sun, Jing'
'Han, Ying'
'Yan, Chao-Guo'

_publ_section_title
;
 Molecular diversity of TEMPO-mediated cycloaddition of ketohydrazones and
 3-phenacylideneoxindoles
;
_journal_issue 11
_journal_name_full 'New Journal of Chemistry'
_journal_page_first 5075
_journal_page_last 5080
_journal_paper_doi 10.1039/D0NJ06036D
_journal_volume 45
_journal_year 2021
_chemical_formula_moiety 'C36 H33 N3 O2'
_chemical_formula_sum 'C36 H33 N3 O2'
_chemical_formula_weight 539.65
_space_group_crystal_system triclinic
_space_group_IT_number 2
_space_group_name_Hall '-P 1'
_space_group_name_H-M_alt 'P -1'
_atom_sites_solution_hydrogens geom
_audit_creation_method SHELXL-2014/7
_audit_update_record
;
2020-09-24 deposited with the CCDC.	2021-02-11 downloaded from the CCDC.
;
_cell_angle_alpha 113.7342(18)
_cell_angle_beta 105.5749(19)
_cell_angle_gamma 95.9208(19)
_cell_formula_units_Z 2
_cell_length_a 9.2150(6)
_cell_length_b 13.2112(8)
_cell_length_c 13.7823(9)
_cell_measurement_reflns_used 6701
_cell_measurement_temperature 296(2)
_cell_measurement_theta_max 25.48
_cell_measurement_theta_min 2.36
_cell_volume 1436.49(16)
_computing_cell_refinement 'Bruker SAINT'
_computing_data_collection 'Bruker APEX2'
_computing_data_reduction 'Bruker SAINT'
_computing_molecular_graphics 'Bruker SHELXTL'
_computing_publication_material 'Bruker SHELXTL'
_computing_structure_refinement 'SHELXL-2014/7 (Sheldrick, 2014)'
_computing_structure_solution 'SHELXS-97 (Sheldrick 2008)'
_diffrn_ambient_temperature 296(2)
_diffrn_measured_fraction_theta_full 0.992
_diffrn_measured_fraction_theta_max 0.992
_diffrn_measurement_device_type 'CCD area detector'
_diffrn_measurement_method 'phi and omega scans'
_diffrn_radiation_source 'fine-focus sealed tube'
_diffrn_radiation_type MoK\a
_diffrn_radiation_wavelength 0.71073
_diffrn_reflns_av_R_equivalents 0.0394
_diffrn_reflns_av_unetI/netI 0.0484
_diffrn_reflns_Laue_measured_fraction_full 0.992
_diffrn_reflns_Laue_measured_fraction_max 0.992
_diffrn_reflns_limit_h_max 11
_diffrn_reflns_limit_h_min -11
_diffrn_reflns_limit_k_max 16
_diffrn_reflns_limit_k_min -16
_diffrn_reflns_limit_l_max 16
_diffrn_reflns_limit_l_min -16
_diffrn_reflns_number 20079
_diffrn_reflns_point_group_measured_fraction_full 0.992
_diffrn_reflns_point_group_measured_fraction_max 0.992
_diffrn_reflns_theta_full 25.242
_diffrn_reflns_theta_max 26.000
_diffrn_reflns_theta_min 2.363
_exptl_absorpt_coefficient_mu 0.078
_exptl_absorpt_correction_T_max 0.7456
_exptl_absorpt_correction_T_min 0.6696
_exptl_absorpt_correction_type multi-scan
_exptl_absorpt_process_details sadabs
_exptl_crystal_colour colorless
_exptl_crystal_density_diffrn 1.248
_exptl_crystal_description block
_exptl_crystal_F_000 572
_exptl_crystal_size_max 0.260
_exptl_crystal_size_mid 0.220
_exptl_crystal_size_min 0.180
_refine_diff_density_max 0.165
_refine_diff_density_min -0.185
_refine_diff_density_rms 0.034
_refine_ls_extinction_method none
_refine_ls_goodness_of_fit_ref 1.019
_refine_ls_hydrogen_treatment constr
_refine_ls_matrix_type full
_refine_ls_number_parameters 371
_refine_ls_number_reflns 5607
_refine_ls_number_restraints 0
_refine_ls_restrained_S_all 1.019
_refine_ls_R_factor_all 0.1010
_refine_ls_R_factor_gt 0.0531
_refine_ls_shift/su_max 0.000
_refine_ls_shift/su_mean 0.000
_refine_ls_structure_factor_coef Fsqd
_refine_ls_weighting_details 'w=1/[\s^2^(Fo^2^)+(0.0544P)^2^+0.3881P] where P=(Fo^2^+2Fc^2^)/3'
_refine_ls_weighting_scheme calc
_refine_ls_wR_factor_gt 0.1153
_refine_ls_wR_factor_ref 0.1346
_reflns_Friedel_coverage 0.000
_reflns_number_gt 3517
_reflns_number_total 5607
_reflns_threshold_expression 'I > 2\s(I)'
_cod_data_source_file d0nj06036d2.cif
_cod_data_source_block 2a
_cod_depositor_comments 'Adding full bibliography for 7060394--7060404.cif.'
_cod_database_code 7060395
_shelx_shelxl_version_number 2014/7
_shelx_space_group_comment
; 
The symmetry employed for this shelxl refinement is uniquely defined 
by the following loop, which should always be used as a source of 
symmetry information in preference to the above space-group names. 
They are only intended as comments. 
;
_shelx_estimated_absorpt_t_min 0.980
_shelx_estimated_absorpt_t_max 0.986

loop_
_space_group_symop_operation_xyz
'x, y, z'
'-x, -y, -z'

loop_
_atom_site_label
_atom_site_type_symbol
_atom_site_fract_x
_atom_site_fract_y
_atom_site_fract_z
_atom_site_U_iso_or_equiv
_atom_site_adp_type
_atom_site_occupancy
_atom_site_site_symmetry_order
_atom_site_calc_flag
_atom_site_refinement_flags_posn
_atom_site_refinement_flags_adp
_atom_site_refinement_flags_occupancy
_atom_site_disorder_assembly
_atom_site_disorder_group
C1 C 0.6332(3) 0.2250(2) 0.4996(2) 0.0706(7) Uani 1 1 d . . . . .
H1 H 0.6253 0.2838 0.5626 0.085 Uiso 1 1 calc R U . . .
C2 C 0.6189(3) 0.1165(3) 0.4917(2) 0.0893(9) Uani 1 1 d . . . . .
H2 H 0.5985 0.1027 0.5483 0.107 Uiso 1 1 calc R U . . .
C3 C 0.6344(3) 0.0299(2) 0.4021(2) 0.0833(8) Uani 1 1 d . . . . .
H3 H 0.6265 -0.0426 0.3980 0.100 Uiso 1 1 calc R U . . .
C4 C 0.6615(3) 0.0500(2) 0.3187(2) 0.0768(8) Uani 1 1 d . . . . .
H4 H 0.6725 -0.0090 0.2573 0.092 Uiso 1 1 calc R U . . .
C5 C 0.6729(3) 0.1577(2) 0.32457(19) 0.0675(7) Uani 1 1 d . . . . .
H5 H 0.6902 0.1701 0.2664 0.081 Uiso 1 1 calc R U . . .
C6 C 0.6591(2) 0.24686(19) 0.41548(18) 0.0527(5) Uani 1 1 d . . . . .
C7 C 0.6781(3) 0.3679(2) 0.43051(18) 0.0654(6) Uani 1 1 d . . . . .
H7A H 0.5862 0.3932 0.4418 0.078 Uiso 1 1 calc R U . . .
H7B H 0.7656 0.4161 0.4985 0.078 Uiso 1 1 calc R U . . .
C8 C 0.5940(2) 0.40598(16) 0.26444(17) 0.0472(5) Uani 1 1 d . . . . .
C9 C 0.6598(2) 0.41350(16) 0.17494(16) 0.0409(5) Uani 1 1 d . . . . .
C10 C 0.8199(2) 0.39116(15) 0.21189(16) 0.0412(5) Uani 1 1 d . . . . .
C11 C 0.9438(2) 0.39216(17) 0.17401(18) 0.0490(5) Uani 1 1 d . . . . .
H11 H 0.9349 0.4033 0.1104 0.059 Uiso 1 1 calc R U . . .
C12 C 1.0818(2) 0.37657(18) 0.2309(2) 0.0578(6) Uani 1 1 d . . . . .
H12 H 1.1650 0.3763 0.2049 0.069 Uiso 1 1 calc R U . . .
C13 C 1.0957(3) 0.36151(19) 0.3257(2) 0.0610(6) Uani 1 1 d . . . . .
H13 H 1.1885 0.3502 0.3625 0.073 Uiso 1 1 calc R U . . .
C14 C 0.9751(3) 0.36276(18) 0.36761(18) 0.0583(6) Uani 1 1 d . . . . .
H14 H 0.9853 0.3536 0.4324 0.070 Uiso 1 1 calc R U . . .
C15 C 0.8392(2) 0.37822(16) 0.30943(16) 0.0451(5) Uani 1 1 d . . . . .
C16 C 0.5353(2) 0.33325(15) 0.05926(16) 0.0423(5) Uani 1 1 d . . . . .
H16 H 0.4437 0.3650 0.0574 0.051 Uiso 1 1 calc R U . . .
C17 C 0.4836(2) 0.21392(17) 0.04477(17) 0.0475(5) Uani 1 1 d . . . . .
C18 C 0.3207(2) 0.14863(17) -0.02406(17) 0.0468(5) Uani 1 1 d . . . . .
C19 C 0.2739(3) 0.04095(18) -0.03415(19) 0.0607(6) Uani 1 1 d . . . . .
H19 H 0.3450 0.0106 0.0009 0.073 Uiso 1 1 calc R U . . .
C20 C 0.1233(3) -0.0220(2) -0.0954(2) 0.0706(7) Uani 1 1 d . . . . .
H20 H 0.0950 -0.0942 -0.1010 0.085 Uiso 1 1 calc R U . . .
C21 C 0.0139(3) 0.0192(2) -0.1487(2) 0.0648(6) Uani 1 1 d . . . . .
C22 C -0.1521(3) -0.0486(2) -0.2131(2) 0.0920(9) Uani 1 1 d . . . . .
H22A H -0.1568 -0.1277 -0.2335 0.138 Uiso 1 1 calc R U . . .
H22B H -0.1904 -0.0390 -0.2801 0.138 Uiso 1 1 calc R U . . .
H22C H -0.2146 -0.0222 -0.1668 0.138 Uiso 1 1 calc R U . . .
C23 C 0.0626(3) 0.1250(2) -0.1417(2) 0.0753(7) Uani 1 1 d . . . . .
H23 H -0.0080 0.1535 -0.1796 0.090 Uiso 1 1 calc R U . . .
C24 C 0.2126(3) 0.18986(19) -0.0802(2) 0.0646(6) Uani 1 1 d . . . . .
H24 H 0.2413 0.2613 -0.0765 0.078 Uiso 1 1 calc R U . . .
C25 C 0.6790(3) 0.66172(18) 0.36363(17) 0.0560(6) Uani 1 1 d . . . . .
H25 H 0.5818 0.6195 0.3493 0.067 Uiso 1 1 calc R U . . .
C26 C 0.7497(3) 0.7589(2) 0.46432(19) 0.0677(7) Uani 1 1 d . . . . .
H26 H 0.7008 0.7809 0.5178 0.081 Uiso 1 1 calc R U . . .
C27 C 0.8907(3) 0.8225(2) 0.4858(2) 0.0792(8) Uani 1 1 d . . . . .
H27 H 0.9374 0.8887 0.5531 0.095 Uiso 1 1 calc R U . . .
C28 C 0.9624(3) 0.7887(2) 0.4081(2) 0.0900(9) Uani 1 1 d . . . . .
H28 H 1.0591 0.8318 0.4229 0.108 Uiso 1 1 calc R U . . .
C29 C 0.8936(3) 0.6904(2) 0.3066(2) 0.0704(7) Uani 1 1 d . . . . .
H29 H 0.9444 0.6681 0.2543 0.084 Uiso 1 1 calc R U . . .
C30 C 0.7511(2) 0.62662(16) 0.28393(16) 0.0441(5) Uani 1 1 d . . . . .
C31 C 0.6787(2) 0.44974(17) -0.00493(17) 0.0437(5) Uani 1 1 d . . . . .
C32 C 0.5813(2) 0.33465(16) -0.03932(16) 0.0447(5) Uani 1 1 d . . . . .
H32 H 0.4845 0.3252 -0.0970 0.054 Uiso 1 1 calc R U . . .
C33 C 0.6549(3) 0.23847(18) -0.09759(18) 0.0555(6) Uani 1 1 d . . . . .
H33A H 0.7488 0.2406 -0.0432 0.067 Uiso 1 1 calc R U . . .
H33B H 0.5833 0.1653 -0.1275 0.067 Uiso 1 1 calc R U . . .
C34 C 0.6934(3) 0.2524(2) -0.19278(19) 0.0642(6) Uani 1 1 d . . . . .
H34A H 0.7417 0.1923 -0.2278 0.077 Uiso 1 1 calc R U . . .
H34B H 0.5981 0.2446 -0.2495 0.077 Uiso 1 1 calc R U . . .
C35 C 0.8012(3) 0.3668(2) -0.15169(19) 0.0635(6) Uani 1 1 d . . . . .
H35A H 0.8207 0.3730 -0.2150 0.076 Uiso 1 1 calc R U . . .
H35B H 0.8996 0.3727 -0.0991 0.076 Uiso 1 1 calc R U . . .
C36 C 0.7303(3) 0.46377(19) -0.09384(18) 0.0550(6) Uani 1 1 d . . . . .
H36A H 0.8064 0.5357 -0.0598 0.066 Uiso 1 1 calc R U . . .
H36B H 0.6421 0.4659 -0.1497 0.066 Uiso 1 1 calc R U . . .
N1 N 0.7026(2) 0.38453(14) 0.33745(14) 0.0497(4) Uani 1 1 d . . . . .
N2 N 0.67055(17) 0.52813(13) 0.17751(13) 0.0413(4) Uani 1 1 d . . . . .
N3 N 0.71803(18) 0.53670(13) 0.09148(14) 0.0441(4) Uani 1 1 d . . . . .
O1 O 0.46358(17) 0.41244(13) 0.26597(13) 0.0629(4) Uani 1 1 d . . . . .
O2 O 0.57579(18) 0.17285(12) 0.08955(13) 0.0688(5) Uani 1 1 d . . . . .

loop_
_atom_site_aniso_label
_atom_site_aniso_U_11
_atom_site_aniso_U_22
_atom_site_aniso_U_33
_atom_site_aniso_U_23
_atom_site_aniso_U_13
_atom_site_aniso_U_12
C1 0.0785(17) 0.0758(18) 0.0598(15) 0.0288(13) 0.0338(13) 0.0068(14)
C2 0.115(2) 0.088(2) 0.0763(19) 0.0472(18) 0.0433(18) -0.0007(17)
C3 0.103(2) 0.0654(17) 0.0771(19) 0.0348(16) 0.0297(17) -0.0061(15)
C4 0.102(2) 0.0554(15) 0.0654(16) 0.0237(13) 0.0294(15) -0.0007(14)
C5 0.0902(19) 0.0631(16) 0.0510(14) 0.0271(13) 0.0288(13) 0.0060(13)
C6 0.0497(13) 0.0636(14) 0.0478(13) 0.0284(12) 0.0190(10) 0.0047(10)
C7 0.0842(18) 0.0690(16) 0.0493(14) 0.0270(12) 0.0310(13) 0.0196(13)
C8 0.0491(13) 0.0417(12) 0.0501(13) 0.0170(10) 0.0210(10) 0.0121(10)
C9 0.0389(11) 0.0429(11) 0.0453(12) 0.0208(9) 0.0171(9) 0.0160(9)
C10 0.0409(11) 0.0373(11) 0.0437(12) 0.0171(9) 0.0125(9) 0.0125(9)
C11 0.0408(12) 0.0552(13) 0.0557(13) 0.0283(11) 0.0170(10) 0.0146(10)
C12 0.0407(12) 0.0604(14) 0.0743(16) 0.0316(12) 0.0188(11) 0.0164(10)
C13 0.0448(13) 0.0585(14) 0.0695(16) 0.0285(12) 0.0036(12) 0.0151(11)
C14 0.0608(15) 0.0567(14) 0.0517(13) 0.0272(11) 0.0059(12) 0.0147(11)
C15 0.0464(12) 0.0399(11) 0.0457(12) 0.0183(10) 0.0121(10) 0.0103(9)
C16 0.0371(11) 0.0413(11) 0.0482(12) 0.0184(9) 0.0142(9) 0.0161(9)
C17 0.0542(13) 0.0446(12) 0.0467(12) 0.0195(10) 0.0199(10) 0.0212(10)
C18 0.0478(13) 0.0438(12) 0.0492(12) 0.0181(10) 0.0205(10) 0.0144(10)
C19 0.0661(16) 0.0488(13) 0.0709(16) 0.0278(12) 0.0275(13) 0.0140(12)
C20 0.0775(19) 0.0489(14) 0.0848(18) 0.0272(13) 0.0346(15) 0.0055(14)
C21 0.0577(15) 0.0561(15) 0.0642(16) 0.0122(12) 0.0225(12) 0.0054(12)
C22 0.0688(18) 0.0792(19) 0.091(2) 0.0140(16) 0.0200(15) -0.0079(15)
C23 0.0560(16) 0.0624(16) 0.0895(19) 0.0276(14) 0.0081(13) 0.0132(13)
C24 0.0525(14) 0.0496(13) 0.0819(17) 0.0271(13) 0.0121(13) 0.0116(11)
C25 0.0569(14) 0.0540(13) 0.0481(13) 0.0146(11) 0.0178(11) 0.0124(11)
C26 0.0763(18) 0.0657(16) 0.0491(14) 0.0144(12) 0.0196(13) 0.0212(14)
C27 0.0767(19) 0.0688(17) 0.0583(16) 0.0065(13) 0.0096(14) 0.0109(15)
C28 0.0647(17) 0.0778(19) 0.088(2) 0.0108(16) 0.0183(16) -0.0073(15)
C29 0.0557(15) 0.0670(16) 0.0694(17) 0.0118(13) 0.0249(13) 0.0080(13)
C30 0.0420(12) 0.0438(11) 0.0447(12) 0.0182(10) 0.0122(10) 0.0170(10)
C31 0.0409(11) 0.0517(13) 0.0452(12) 0.0245(11) 0.0160(9) 0.0226(10)
C32 0.0405(11) 0.0504(12) 0.0428(11) 0.0197(10) 0.0126(9) 0.0184(9)
C33 0.0584(14) 0.0516(13) 0.0505(13) 0.0146(10) 0.0191(11) 0.0226(11)
C34 0.0677(16) 0.0706(16) 0.0517(14) 0.0164(12) 0.0276(12) 0.0334(13)
C35 0.0608(15) 0.0826(17) 0.0564(14) 0.0297(13) 0.0313(12) 0.0306(13)
C36 0.0545(13) 0.0658(14) 0.0527(13) 0.0288(11) 0.0241(11) 0.0211(11)
N1 0.0572(11) 0.0531(10) 0.0458(10) 0.0257(9) 0.0215(9) 0.0160(9)
N2 0.0450(9) 0.0403(9) 0.0410(9) 0.0174(8) 0.0176(8) 0.0150(7)
N3 0.0462(10) 0.0479(10) 0.0461(10) 0.0241(9) 0.0196(8) 0.0193(8)
O1 0.0527(10) 0.0778(11) 0.0719(11) 0.0357(9) 0.0356(8) 0.0241(8)
O2 0.0705(11) 0.0486(9) 0.0737(11) 0.0271(8) 0.0033(8) 0.0190(8)

loop_
_atom_type_symbol
_atom_type_description
_atom_type_scat_dispersion_real
_atom_type_scat_dispersion_imag
_atom_type_scat_source
C C 0.0033 0.0016 'International Tables Vol C Tables 4.2.6.8 and 6.1.1.4'
H H 0.0000 0.0000 'International Tables Vol C Tables 4.2.6.8 and 6.1.1.4'
N N 0.0061 0.0033 'International Tables Vol C Tables 4.2.6.8 and 6.1.1.4'
O O 0.0106 0.0060 'International Tables Vol C Tables 4.2.6.8 and 6.1.1.4'

loop_
_geom_angle_atom_site_label_1
_geom_angle_atom_site_label_2
_geom_angle_atom_site_label_3
_geom_angle
_geom_angle_site_symmetry_1
_geom_angle_site_symmetry_3
_geom_angle_publ_flag
C6 C1 C2 120.7(2) . . ?
C6 C1 H1 119.7 . . ?
C2 C1 H1 119.7 . . ?
C3 C2 C1 120.8(2) . . ?
C3 C2 H2 119.6 . . ?
C1 C2 H2 119.6 . . ?
C4 C3 C2 119.4(3) . . ?
C4 C3 H3 120.3 . . ?
C2 C3 H3 120.3 . . ?
C3 C4 C5 120.4(3) . . ?
C3 C4 H4 119.8 . . ?
C5 C4 H4 119.8 . . ?
C6 C5 C4 121.0(2) . . ?
C6 C5 H5 119.5 . . ?
C4 C5 H5 119.5 . . ?
C1 C6 C5 117.8(2) . . ?
C1 C6 C7 118.2(2) . . ?
C5 C6 C7 123.93(19) . . ?
N1 C7 C6 115.29(18) . . ?
N1 C7 H7A 108.5 . . ?
C6 C7 H7A 108.5 . . ?
N1 C7 H7B 108.5 . . ?
C6 C7 H7B 108.5 . . ?
H7A C7 H7B 107.5 . . ?
O1 C8 N1 125.57(19) . . ?
O1 C8 C9 125.69(19) . . ?
N1 C8 C9 108.65(17) . . ?
N2 C9 C10 111.72(15) . . ?
N2 C9 C8 111.61(14) . . ?
C10 C9 C8 101.70(15) . . ?
N2 C9 C16 103.69(14) . . ?
C10 C9 C16 121.94(15) . . ?
C8 C9 C16 106.09(15) . . ?
C11 C10 C15 118.42(17) . . ?
C11 C10 C9 132.95(17) . . ?
C15 C10 C9 108.32(16) . . ?
C10 C11 C12 119.90(19) . . ?
C10 C11 H11 120.1 . . ?
C12 C11 H11 120.1 . . ?
C13 C12 C11 120.1(2) . . ?
C13 C12 H12 119.9 . . ?
C11 C12 H12 119.9 . . ?
C12 C13 C14 121.6(2) . . ?
C12 C13 H13 119.2 . . ?
C14 C13 H13 119.2 . . ?
C15 C14 C13 117.2(2) . . ?
C15 C14 H14 121.4 . . ?
C13 C14 H14 121.4 . . ?
C14 C15 C10 122.79(19) . . ?
C14 C15 N1 127.11(19) . . ?
C10 C15 N1 110.09(16) . . ?
C17 C16 C32 112.84(15) . . ?
C17 C16 C9 113.57(16) . . ?
C32 C16 C9 112.42(15) . . ?
C17 C16 H16 105.7 . . ?
C32 C16 H16 105.7 . . ?
C9 C16 H16 105.7 . . ?
O2 C17 C18 120.93(19) . . ?
O2 C17 C16 119.65(19) . . ?
C18 C17 C16 119.41(17) . . ?
C19 C18 C24 118.0(2) . . ?
C19 C18 C17 118.82(19) . . ?
C24 C18 C17 123.20(19) . . ?
C20 C19 C18 120.9(2) . . ?
C20 C19 H19 119.5 . . ?
C18 C19 H19 119.5 . . ?
C21 C20 C19 121.7(2) . . ?
C21 C20 H20 119.1 . . ?
C19 C20 H20 119.1 . . ?
C20 C21 C23 117.1(2) . . ?
C20 C21 C22 121.6(2) . . ?
C23 C21 C22 121.3(2) . . ?
C21 C22 H22A 109.5 . . ?
C21 C22 H22B 109.5 . . ?
H22A C22 H22B 109.5 . . ?
C21 C22 H22C 109.5 . . ?
H22A C22 H22C 109.5 . . ?
H22B C22 H22C 109.5 . . ?
C21 C23 C24 122.2(2) . . ?
C21 C23 H23 118.9 . . ?
C24 C23 H23 118.9 . . ?
C23 C24 C18 120.1(2) . . ?
C23 C24 H24 120.0 . . ?
C18 C24 H24 120.0 . . ?
C26 C25 C30 120.6(2) . . ?
C26 C25 H25 119.7 . . ?
C30 C25 H25 119.7 . . ?
C27 C26 C25 120.4(2) . . ?
C27 C26 H26 119.8 . . ?
C25 C26 H26 119.8 . . ?
C28 C27 C26 119.4(2) . . ?
C28 C27 H27 120.3 . . ?
C26 C27 H27 120.3 . . ?
C27 C28 C29 121.0(3) . . ?
C27 C28 H28 119.5 . . ?
C29 C28 H28 119.5 . . ?
C30 C29 C28 119.9(2) . . ?
C30 C29 H29 120.1 . . ?
C28 C29 H29 120.1 . . ?
C29 C30 C25 118.65(19) . . ?
C29 C30 N2 122.14(19) . . ?
C25 C30 N2 119.12(18) . . ?
N3 C31 C36 117.60(18) . . ?
N3 C31 C32 126.35(18) . . ?
C36 C31 C32 116.03(17) . . ?
C31 C32 C16 110.27(15) . . ?
C31 C32 C33 111.65(16) . . ?
C16 C32 C33 116.66(16) . . ?
C31 C32 H32 105.8 . . ?
C16 C32 H32 105.8 . . ?
C33 C32 H32 105.8 . . ?
C34 C33 C32 109.93(17) . . ?
C34 C33 H33A 109.7 . . ?
C32 C33 H33A 109.7 . . ?
C34 C33 H33B 109.7 . . ?
C32 C33 H33B 109.7 . . ?
H33A C33 H33B 108.2 . . ?
C35 C34 C33 112.09(18) . . ?
C35 C34 H34A 109.2 . . ?
C33 C34 H34A 109.2 . . ?
C35 C34 H34B 109.2 . . ?
C33 C34 H34B 109.2 . . ?
H34A C34 H34B 107.9 . . ?
C34 C35 C36 110.74(18) . . ?
C34 C35 H35A 109.5 . . ?
C36 C35 H35A 109.5 . . ?
C34 C35 H35B 109.5 . . ?
C36 C35 H35B 109.5 . . ?
H35A C35 H35B 108.1 . . ?
C31 C36 C35 111.68(17) . . ?
C31 C36 H36A 109.3 . . ?
C35 C36 H36A 109.3 . . ?
C31 C36 H36B 109.3 . . ?
C35 C36 H36B 109.3 . . ?
H36A C36 H36B 107.9 . . ?
C8 N1 C15 111.17(16) . . ?
C8 N1 C7 123.74(18) . . ?
C15 N1 C7 125.08(17) . . ?
N3 N2 C30 110.66(15) . . ?
N3 N2 C9 113.89(13) . . ?
C30 N2 C9 117.95(15) . . ?
C31 N3 N2 119.72(16) . . ?

loop_
_geom_bond_atom_site_label_1
_geom_bond_atom_site_label_2
_geom_bond_distance
_geom_bond_site_symmetry_2
_geom_bond_publ_flag
C1 C6 1.374(3) . ?
C1 C2 1.383(4) . ?
C1 H1 0.9300 . ?
C2 C3 1.358(4) . ?
C2 H2 0.9300 . ?
C3 C4 1.357(3) . ?
C3 H3 0.9300 . ?
C4 C5 1.383(3) . ?
C4 H4 0.9300 . ?
C5 C6 1.380(3) . ?
C5 H5 0.9300 . ?
C6 C7 1.512(3) . ?
C7 N1 1.455(3) . ?
C7 H7A 0.9700 . ?
C7 H7B 0.9700 . ?
C8 O1 1.219(2) . ?
C8 N1 1.357(3) . ?
C8 C9 1.545(3) . ?
C9 N2 1.493(2) . ?
C9 C10 1.527(3) . ?
C9 C16 1.545(3) . ?
C10 C11 1.378(3) . ?
C10 C15 1.389(3) . ?
C11 C12 1.386(3) . ?
C11 H11 0.9300 . ?
C12 C13 1.374(3) . ?
C12 H12 0.9300 . ?
C13 C14 1.382(3) . ?
C13 H13 0.9300 . ?
C14 C15 1.378(3) . ?
C14 H14 0.9300 . ?
C15 N1 1.414(3) . ?
C16 C17 1.514(3) . ?
C16 C32 1.534(3) . ?
C16 H16 0.9800 . ?
C17 O2 1.216(2) . ?
C17 C18 1.486(3) . ?
C18 C19 1.382(3) . ?
C18 C24 1.387(3) . ?
C19 C20 1.377(3) . ?
C19 H19 0.9300 . ?
C20 C21 1.374(3) . ?
C20 H20 0.9300 . ?
C21 C23 1.379(3) . ?
C21 C22 1.510(3) . ?
C22 H22A 0.9600 . ?
C22 H22B 0.9600 . ?
C22 H22C 0.9600 . ?
C23 C24 1.381(3) . ?
C23 H23 0.9300 . ?
C24 H24 0.9300 . ?
C25 C26 1.381(3) . ?
C25 C30 1.382(3) . ?
C25 H25 0.9300 . ?
C26 C27 1.360(4) . ?
C26 H26 0.9300 . ?
C27 C28 1.356(4) . ?
C27 H27 0.9300 . ?
C28 C29 1.391(3) . ?
C28 H28 0.9300 . ?
C29 C30 1.368(3) . ?
C29 H29 0.9300 . ?
C30 N2 1.441(2) . ?
C31 N3 1.282(2) . ?
C31 C36 1.497(3) . ?
C31 C32 1.501(3) . ?
C32 C33 1.539(3) . ?
C32 H32 0.9800 . ?
C33 C34 1.520(3) . ?
C33 H33A 0.9700 . ?
C33 H33B 0.9700 . ?
C34 C35 1.513(3) . ?
C34 H34A 0.9700 . ?
C34 H34B 0.9700 . ?
C35 C36 1.528(3) . ?
C35 H35A 0.9700 . ?
C35 H35B 0.9700 . ?
C36 H36A 0.9700 . ?
C36 H36B 0.9700 . ?
N2 N3 1.409(2) . ?
